data_7211010
loop_
_publ_author_name
'Gao, Wen-Yang'
'Zhang, Zhuxiu'
'Cash, Lindsay'
'Wojtas, Lukasz'
'Chen, Yu-Sheng'
'Ma, Shengqian'

_publ_section_title
;
 Two rare indium-based porous metal--metalloporphyrin frameworks
 exhibiting interesting CO2 uptake
;
_journal_issue 45
_journal_name_full CrystEngComm
_journal_page_first 9320
_journal_paper_doi 10.1039/c3ce41090k
_journal_volume 15
_journal_year 2013
_chemical_formula_moiety In
_chemical_formula_sum 'C48 H24 In1.29 N4 O8.57'
_chemical_formula_weight 941.38
_chemical_melting_point Not
_chemical_name_common MMPF-7
_chemical_name_systematic
; 
 ? 
;
_space_group_IT_number 15
_symmetry_cell_setting monoclinic
_symmetry_space_group_name_Hall '-C 2yc'
_symmetry_space_group_name_H-M 'C 1 2/c 1'
_atom_sites_solution_hydrogens geom
_atom_sites_solution_primary direct
_atom_sites_solution_secondary difmap
_audit_creation_method SHELXL-97
_cell_angle_alpha 90.00
_cell_angle_beta 93.505(3)
_cell_angle_gamma 90.00
_cell_formula_units_Z 4
_cell_length_a 7.6333(3)
_cell_length_b 24.1332(11)
_cell_length_c 30.5291(14)
_cell_measurement_temperature 228(2)
_cell_volume 5613.4(4)
_computing_cell_refinement 'APEX2 (Bruker, 2010); SAINT (Bruker, 2009)'
_computing_data_collection 'APEX2 (Bruker, 2010)'
_computing_data_reduction 'SAINT (Bruker, 2009);XPREP(Sheldrick,2008)'
_computing_publication_material 'APEX2 (Bruker, 2010)'
_computing_structure_refinement 'SHELXL-97 (Sheldrick, 2008); OLEX2 (2009)'
_computing_structure_solution 'SHELXS-97 (Sheldrick, 2008)'
_diffrn_ambient_temperature 228(2)
_diffrn_measured_fraction_theta_full 0.966
_diffrn_measured_fraction_theta_max 0.966
_diffrn_measurement_device_type 'BRUKER SMART APEXII CCD'
_diffrn_measurement_method 'omega scans'
_diffrn_radiation_monochromator graphite
_diffrn_radiation_source 'fine-focus sealed tube'
_diffrn_radiation_type CuK\a
_diffrn_radiation_wavelength 1.54178
_diffrn_reflns_av_R_equivalents 0.0614
_diffrn_reflns_av_sigmaI/netI 0.0790
_diffrn_reflns_limit_h_max 8
_diffrn_reflns_limit_h_min -8
_diffrn_reflns_limit_k_max 27
_diffrn_reflns_limit_k_min -26
_diffrn_reflns_limit_l_max 24
_diffrn_reflns_limit_l_min -34
_diffrn_reflns_number 11093
_diffrn_reflns_theta_full 61.52
_diffrn_reflns_theta_max 61.52
_diffrn_reflns_theta_min 2.90
_exptl_absorpt_coefficient_mu 4.664
_exptl_absorpt_correction_T_max 0.6527
_exptl_absorpt_correction_T_min 0.6527
_exptl_absorpt_correction_type multi-scan
_exptl_absorpt_process_details 'SADABS; (Sheldrick, 2003)'
_exptl_crystal_colour red
_exptl_crystal_density_diffrn 1.114
_exptl_crystal_density_method 'not measured'
_exptl_crystal_description block
_exptl_crystal_F_000 1886
_exptl_crystal_size_max 0.10
_exptl_crystal_size_mid 0.10
_exptl_crystal_size_min 0.10
_refine_diff_density_max 0.895
_refine_diff_density_min -0.650
_refine_diff_density_rms 0.070
_refine_ls_extinction_method none
_refine_ls_goodness_of_fit_ref 0.951
_refine_ls_hydrogen_treatment constr
_refine_ls_matrix_type full
_refine_ls_number_parameters 287
_refine_ls_number_reflns 4213
_refine_ls_number_restraints 0
_refine_ls_restrained_S_all 0.951
_refine_ls_R_factor_all 0.0758
_refine_ls_R_factor_gt 0.0535
_refine_ls_shift/su_max 0.003
_refine_ls_shift/su_mean 0.000
_refine_ls_structure_factor_coef Fsqd
_refine_ls_weighting_details 'calc w=1/[\s^2^(Fo^2^)+(0.0743P)^2^+0.0000P] where P=(Fo^2^+2Fc^2^)/3'
_refine_ls_weighting_scheme calc
_refine_ls_wR_factor_gt 0.1291
_refine_ls_wR_factor_ref 0.1367
_reflns_number_gt 3020
_reflns_number_total 4213
_reflns_threshold_expression >2sigma(I)
_cod_data_source_file c3ce41090k.txt
_cod_data_source_block shelxl
_cod_depositor_comments
;
The following automatic conversions were performed:

'_symmetry_cell_setting' value 'Monoclinic' changed to 'monoclinic'
according to /home/saulius/struct/CIF-dictionaries/cif_core.dic
dictionary named 'cif_core.dic' version 2.4.2 from 2011-04-26.

Automatic conversion script
Id: cif_fix_values 1891 2012-01-12 08:04:46Z andrius 
;
_cod_original_sg_symbol_H-M C2/c
_cod_database_code 7211010

loop_
_symmetry_equiv_pos_as_xyz
'x, y, z'
'-x, y, -z+1/2'
'x+1/2, y+1/2, z'
'-x+1/2, y+1/2, -z+1/2'
'-x, -y, -z'
'x, -y, z-1/2'
'-x+1/2, -y+1/2, -z'
'x+1/2, -y+1/2, z-1/2'

loop_
_atom_site_label
_atom_site_type_symbol
_atom_site_fract_x
_atom_site_fract_y
_atom_site_fract_z
_atom_site_U_iso_or_equiv
_atom_site_adp_type
_atom_site_occupancy
_atom_site_symmetry_multiplicity
_atom_site_calc_flag
_atom_site_refinement_flags
In1 In -0.5000 -0.15117(2) 0.2500 0.0469(2) Uani 1 2 d S
In2 In 0.5000 0.0000 0.0000 0.0569(9) Uani 0.285(2) 2 d SP
O4 O -0.4611(5) -0.08559(19) 0.19453(13) 0.0684(13) Uani 1 1 d .
O7 O -0.2436(4) -0.12114(19) 0.23327(12) 0.0579(11) Uani 1 1 d .
O23 O 1.0902(9) 0.2708(3) 0.2045(2) 0.124(2) Uani 1 1 d .
O27 O 0.8353(9) 0.3085(2) 0.19777(16) 0.105(2) Uani 1 1 d .
N2 N 0.2811(5) -0.05044(19) 0.00132(14) 0.0478(12) Uani 1 1 d .
N3 N 0.4450(5) 0.03346(18) 0.06024(13) 0.0419(11) Uani 1 1 d .
C1 C 0.9408(14) 0.2723(4) 0.1875(3) 0.093(3) Uani 1 1 d .
C2 C 0.7595(7) 0.1464(3) 0.09650(19) 0.0557(15) Uani 1 1 d .
C3 C 0.9881(10) 0.1831(3) 0.1462(2) 0.084(2) Uani 1 1 d .
H3 H 1.1003 0.1794 0.1604 0.101 Uiso 1 1 calc R
C4 C 0.8854(11) 0.2301(3) 0.1541(2) 0.075(2) Uani 1 1 d .
C5 C 0.3102(7) 0.0160(2) 0.08561(17) 0.0474(14) Uani 1 1 d .
C7 C 0.7257(12) 0.2345(3) 0.1321(2) 0.090(2) Uani 1 1 d .
H7 H 0.6566 0.2659 0.1368 0.108 Uiso 1 1 calc R
C13 C 0.9240(9) 0.1422(3) 0.1177(2) 0.076(2) Uani 1 1 d .
H13 H 0.9937 0.1110 0.1127 0.091 Uiso 1 1 calc R
C14 C 0.5371(7) 0.0741(2) 0.08213(18) 0.0493(14) Uani 1 1 d .
C15 C -0.1753(6) -0.0710(2) 0.16951(17) 0.0466(14) Uani 1 1 d .
C16 C 0.0616(7) -0.0389(2) 0.10877(18) 0.0495(15) Uani 1 1 d .
C17 C 0.1733(7) -0.0555(2) 0.03609(18) 0.0514(15) Uani 1 1 d .
C18 C -0.1149(7) -0.0261(3) 0.10216(19) 0.0564(16) Uani 1 1 d .
H18 H -0.1552 -0.0069 0.0767 0.068 Uiso 1 1 calc R
C19 C 0.0032(7) -0.0831(3) 0.17663(17) 0.0522(15) Uani 1 1 d .
H19 H 0.0442 -0.1024 0.2020 0.063 Uiso 1 1 calc R
C20 C -0.2328(7) -0.0416(3) 0.13293(18) 0.0583(17) Uani 1 1 d .
H20 H -0.3519 -0.0320 0.1286 0.070 Uiso 1 1 calc R
C22 C 0.6866(7) 0.1017(2) 0.06771(18) 0.0509(15) Uani 1 1 d .
C23 C 0.6612(10) 0.1942(3) 0.1032(2) 0.0728(19) Uani 1 1 d .
H23 H 0.5513 0.1990 0.0881 0.087 Uiso 1 1 calc R
C28 C 0.4607(7) 0.0831(3) 0.12355(19) 0.0595(17) Uani 1 1 d .
H28 H 0.4986 0.1087 0.1453 0.071 Uiso 1 1 calc R
C30 C 0.1881(6) -0.0247(2) 0.07453(17) 0.0476(14) Uani 1 1 d .
C32 C 0.2327(7) -0.0908(3) -0.02832(18) 0.0540(15) Uani 1 1 d .
C33 C 0.3238(7) 0.0475(3) 0.12507(18) 0.0543(16) Uani 1 1 d .
H33 H 0.2496 0.0443 0.1484 0.065 Uiso 1 1 calc R
C35 C 0.0847(8) -0.1209(3) -0.0133(2) 0.071(2) Uani 1 1 d .
H35 H 0.0241 -0.1501 -0.0280 0.085 Uiso 1 1 calc R
C36 C 0.0506(8) -0.0992(3) 0.0257(2) 0.075(2) Uani 1 1 d .
H36 H -0.0392 -0.1108 0.0434 0.090 Uiso 1 1 calc R
C48 C 0.1192(7) -0.0665(3) 0.14602(18) 0.0561(16) Uani 1 1 d .
H48 H 0.2394 -0.0743 0.1509 0.067 Uiso 1 1 calc R
C51 C -0.3027(7) -0.0926(3) 0.20137(17) 0.0484(14) Uani 1 1 d .
O1 O 0.376(2) 0.0885(8) -0.0296(6) 0.096(6) Uiso 0.285(2) 1 d P

loop_
_atom_site_aniso_label
_atom_site_aniso_U_11
_atom_site_aniso_U_22
_atom_site_aniso_U_33
_atom_site_aniso_U_23
_atom_site_aniso_U_13
_atom_site_aniso_U_12
In1 0.0490(3) 0.0510(4) 0.0432(3) 0.000 0.0236(2) 0.000
In2 0.0573(12) 0.0766(17) 0.0395(12) -0.0086(10) 0.0257(9) -0.0251(10)
O4 0.045(2) 0.095(4) 0.068(3) 0.031(3) 0.0275(19) 0.007(2)
O7 0.045(2) 0.090(3) 0.040(2) 0.013(2) 0.0112(17) -0.010(2)
O23 0.126(5) 0.140(6) 0.108(5) -0.073(4) 0.027(4) -0.046(5)
O27 0.185(6) 0.070(4) 0.058(3) -0.021(3) 0.005(3) -0.012(4)
N2 0.059(3) 0.050(3) 0.037(2) -0.005(2) 0.022(2) -0.009(2)
N3 0.048(2) 0.043(3) 0.036(2) 0.001(2) 0.0169(19) -0.004(2)
C1 0.125(7) 0.098(7) 0.060(5) -0.008(5) 0.033(5) -0.051(6)
C2 0.064(4) 0.055(4) 0.050(3) -0.013(3) 0.021(3) -0.012(3)
C3 0.075(4) 0.093(6) 0.085(5) -0.024(5) 0.011(4) -0.017(4)
C4 0.100(5) 0.070(5) 0.057(4) -0.018(4) 0.016(4) -0.027(4)
C5 0.049(3) 0.058(4) 0.038(3) 0.003(3) 0.019(2) 0.004(3)
C7 0.130(7) 0.064(5) 0.077(5) -0.028(4) 0.011(5) 0.004(5)
C13 0.071(4) 0.072(5) 0.085(5) -0.025(4) 0.008(4) 0.006(4)
C14 0.056(3) 0.051(4) 0.043(3) -0.004(3) 0.016(3) -0.001(3)
C15 0.046(3) 0.054(4) 0.041(3) -0.001(3) 0.019(2) -0.001(3)
C16 0.050(3) 0.056(4) 0.044(3) 0.001(3) 0.021(3) -0.006(3)
C17 0.056(3) 0.052(4) 0.048(3) 0.006(3) 0.020(3) -0.011(3)
C18 0.049(3) 0.074(4) 0.047(3) 0.011(3) 0.017(3) 0.009(3)
C19 0.049(3) 0.076(4) 0.033(3) 0.017(3) 0.011(2) 0.001(3)
C20 0.039(3) 0.088(5) 0.050(3) 0.019(3) 0.016(3) 0.003(3)
C22 0.052(3) 0.053(4) 0.049(3) -0.003(3) 0.016(3) -0.005(3)
C23 0.091(5) 0.063(5) 0.065(4) -0.017(4) 0.007(4) 0.001(4)
C28 0.060(3) 0.072(5) 0.049(3) -0.014(3) 0.022(3) -0.005(3)
C30 0.046(3) 0.057(4) 0.041(3) 0.003(3) 0.017(2) -0.002(3)
C32 0.063(3) 0.055(4) 0.047(3) -0.004(3) 0.023(3) -0.011(3)
C33 0.051(3) 0.069(4) 0.045(3) 0.003(3) 0.021(3) 0.002(3)
C35 0.080(4) 0.071(5) 0.065(4) -0.018(4) 0.026(3) -0.044(4)
C36 0.073(4) 0.089(5) 0.068(4) -0.012(4) 0.040(3) -0.032(4)
C48 0.038(3) 0.086(5) 0.046(3) 0.016(3) 0.013(2) 0.000(3)
C51 0.051(3) 0.064(4) 0.031(3) 0.000(3) 0.013(3) -0.009(3)

loop_
_atom_type_symbol
_atom_type_description
_atom_type_scat_dispersion_real
_atom_type_scat_dispersion_imag
_atom_type_scat_source
C C 0.0181 0.0091 'International Tables Vol C Tables 4.2.6.8 and 6.1.1.4'
H H 0.0000 0.0000 'International Tables Vol C Tables 4.2.6.8 and 6.1.1.4'
In In 0.0822 5.0449 'International Tables Vol C Tables 4.2.6.8 and 6.1.1.4'
N N 0.0311 0.0180 'International Tables Vol C Tables 4.2.6.8 and 6.1.1.4'
O O 0.0492 0.0322 'International Tables Vol C Tables 4.2.6.8 and 6.1.1.4'

loop_
_geom_angle_atom_site_label_1
_geom_angle_atom_site_label_2
_geom_angle_atom_site_label_3
_geom_angle
_geom_angle_site_symmetry_1
_geom_angle_site_symmetry_3
O7 In1 O7 141.1(2) . 2_455
O7 In1 O27 117.4(2) . 3_345
O7 In1 O27 80.5(2) 2_455 3_345
O7 In1 O27 80.5(2) . 4_545
O7 In1 O27 117.4(2) 2_455 4_545
O27 In1 O27 127.4(3) 3_345 4_545
O7 In1 O4 95.74(14) . 2_455
O7 In1 O4 56.74(14) 2_455 2_455
O27 In1 O4 136.8(2) 3_345 2_455
O27 In1 O4 82.36(18) 4_545 2_455
O7 In1 O4 56.74(14) . .
O7 In1 O4 95.74(14) 2_455 .
O27 In1 O4 82.36(18) 3_345 .
O27 In1 O4 136.8(2) 4_545 .
O4 In1 O4 95.3(2) 2_455 .
O7 In1 O23 80.55(19) . 3_345
O7 In1 O23 132.3(2) 2_455 3_345
O27 In1 O23 54.5(2) 3_345 3_345
O27 In1 O23 84.5(2) 4_545 3_345
O4 In1 O23 166.7(2) 2_455 3_345
O4 In1 O23 93.2(2) . 3_345
O7 In1 O23 132.3(2) . 4_545
O7 In1 O23 80.55(19) 2_455 4_545
O27 In1 O23 84.5(2) 3_345 4_545
O27 In1 O23 54.5(2) 4_545 4_545
O4 In1 O23 93.2(2) 2_455 4_545
O4 In1 O23 166.7(2) . 4_545
O23 In1 O23 80.3(3) 3_345 4_545
O7 In1 C51 28.77(15) . .
O7 In1 C51 120.94(18) 2_455 .
O27 In1 C51 98.76(19) 3_345 .
O27 In1 C51 109.3(2) 4_545 .
O4 In1 C51 98.55(16) 2_455 .
O4 In1 C51 28.13(15) . .
O23 In1 C51 84.4(2) 3_345 .
O23 In1 C51 158.5(2) 4_545 .
O7 In1 C51 120.94(18) . 2_455
O7 In1 C51 28.77(15) 2_455 2_455
O27 In1 C51 109.3(2) 3_345 2_455
O27 In1 C51 98.76(19) 4_545 2_455
O4 In1 C51 28.13(15) 2_455 2_455
O4 In1 C51 98.55(16) . 2_455
O23 In1 C51 158.5(2) 3_345 2_455
O23 In1 C51 84.4(2) 4_545 2_455
C51 In1 C51 114.0(3) . 2_455
O7 In1 C1 100.2(2) . 3_345
O7 In1 C1 106.4(3) 2_455 3_345
O27 In1 C1 27.4(3) 3_345 3_345
O27 In1 C1 106.1(3) 4_545 3_345
O4 In1 C1 162.9(2) 2_455 3_345
O4 In1 C1 88.5(2) . 3_345
O23 In1 C1 27.2(2) 3_345 3_345
O23 In1 C1 80.4(2) 4_545 3_345
C51 In1 C1 92.66(19) . 3_345
C51 In1 C1 134.8(3) 2_455 3_345
O7 In1 C1 106.4(3) . 4_545
O7 In1 C1 100.2(2) 2_455 4_545
O27 In1 C1 106.1(3) 3_345 4_545
O27 In1 C1 27.4(3) 4_545 4_545
O4 In1 C1 88.5(2) 2_455 4_545
O4 In1 C1 162.9(2) . 4_545
O23 In1 C1 80.4(2) 3_345 4_545
O23 In1 C1 27.2(2) 4_545 4_545
C51 In1 C1 134.8(3) . 4_545
C51 In1 C1 92.66(19) 2_455 4_545
C1 In1 C1 92.7(4) 3_345 4_545
N2 In2 N2 180.0 5_655 .
N2 In2 N3 90.24(16) 5_655 5_655
N2 In2 N3 89.76(16) . 5_655
N2 In2 N3 89.76(16) 5_655 .
N2 In2 N3 90.24(16) . .
N3 In2 N3 180.0 5_655 .
N2 In2 O1 102.9(4) 5_655 5_655
N2 In2 O1 77.1(4) . 5_655
N3 In2 O1 83.9(4) 5_655 5_655
N3 In2 O1 96.1(4) . 5_655
N2 In2 O1 77.1(4) 5_655 .
N2 In2 O1 102.9(4) . .
N3 In2 O1 96.1(4) 5_655 .
N3 In2 O1 83.9(4) . .
O1 In2 O1 179.999(1) 5_655 .
C51 O4 In1 87.2(3) . .
C51 O7 In1 94.6(3) . .
C1 O23 In1 86.0(6) . 3_655
C1 O27 In1 98.3(6) . 3_655
C32 N2 C17 107.2(4) . .
C32 N2 In2 126.3(3) . .
C17 N2 In2 125.7(4) . .
C14 N3 C5 108.9(4) . .
C14 N3 In2 126.2(3) . .
C5 N3 In2 124.9(4) . .
O23 C1 O27 121.1(8) . .
O23 C1 C4 119.3(10) . .
O27 C1 C4 119.6(9) . .
O23 C1 In1 66.8(5) . 3_655
O27 C1 In1 54.4(4) . 3_655
C4 C1 In1 173.1(7) . 3_655
C13 C2 C23 118.3(6) . .
C13 C2 C22 121.5(6) . .
C23 C2 C22 120.2(6) . .
C13 C3 C4 120.2(7) . .
C13 C3 H3 119.9 . .
C4 C3 H3 119.9 . .
C7 C4 C3 118.0(7) . .
C7 C4 C1 119.7(8) . .
C3 C4 C1 122.2(8) . .
C30 C5 N3 126.2(5) . .
C30 C5 C33 126.9(4) . .
N3 C5 C33 106.9(5) . .
C4 C7 C23 122.3(7) . .
C4 C7 H7 118.8 . .
C23 C7 H7 118.8 . .
C2 C13 C3 121.2(7) . .
C2 C13 H13 119.4 . .
C3 C13 H13 119.4 . .
N3 C14 C22 126.2(5) . .
N3 C14 C28 108.4(5) . .
C22 C14 C28 125.4(5) . .
C20 C15 C19 119.7(4) . .
C20 C15 C51 121.1(5) . .
C19 C15 C51 119.2(5) . .
C48 C16 C18 119.3(4) . .
C48 C16 C30 120.1(5) . .
C18 C16 C30 120.5(5) . .
C30 C17 N2 125.3(5) . .
C30 C17 C36 126.8(5) . .
N2 C17 C36 107.8(5) . .
C16 C18 C20 120.4(5) . .
C16 C18 H18 119.8 . .
C20 C18 H18 119.8 . .
C48 C19 C15 119.5(5) . .
C48 C19 H19 120.3 . .
C15 C19 H19 120.3 . .
C15 C20 C18 120.0(5) . .
C15 C20 H20 120.0 . .
C18 C20 H20 120.0 . .
C32 C22 C14 125.4(5) 5_655 .
C32 C22 C2 118.4(5) 5_655 .
C14 C22 C2 116.1(5) . .
C7 C23 C2 120.0(7) . .
C7 C23 H23 120.0 . .
C2 C23 H23 120.0 . .
C33 C28 C14 106.8(5) . .
C33 C28 H28 126.6 . .
C14 C28 H28 126.6 . .
C5 C30 C17 127.3(4) . .
C5 C30 C16 116.3(5) . .
C17 C30 C16 116.3(5) . .
N2 C32 C22 125.8(5) . 5_655
N2 C32 C35 109.6(5) . .
C22 C32 C35 124.6(6) 5_655 .
C28 C33 C5 109.0(4) . .
C28 C33 H33 125.5 . .
C5 C33 H33 125.5 . .
C36 C35 C32 106.5(5) . .
C36 C35 H35 126.8 . .
C32 C35 H35 126.8 . .
C35 C36 C17 108.9(5) . .
C35 C36 H36 125.6 . .
C17 C36 H36 125.6 . .
C16 C48 C19 121.0(5) . .
C16 C48 H48 119.5 . .
C19 C48 H48 119.5 . .
O4 C51 O7 120.8(5) . .
O4 C51 C15 120.7(5) . .
O7 C51 C15 118.4(5) . .
O4 C51 In1 64.7(3) . .
O7 C51 In1 56.7(2) . .
C15 C51 In1 167.3(4) . .

loop_
_geom_bond_atom_site_label_1
_geom_bond_atom_site_label_2
_geom_bond_distance
_geom_bond_site_symmetry_2
In1 O7 2.177(3) .
In1 O7 2.177(3) 2_455
In1 O27 2.196(5) 3_345
In1 O27 2.196(5) 4_545
In1 O4 2.350(4) 2_455
In1 O4 2.350(4) .
In1 O23 2.464(6) 3_345
In1 O23 2.464(6) 4_545
In1 C51 2.597(5) .
In1 C51 2.597(5) 2_455
In1 C1 2.674(9) 3_345
In1 C1 2.674(9) 4_545
In2 N2 2.070(4) 5_655
In2 N2 2.070(4) .
In2 N3 2.075(4) 5_655
In2 N3 2.075(4) .
In2 O1 2.482(19) 5_655
In2 O1 2.482(19) .
O4 C51 1.226(6) .
O7 C51 1.254(6) .
O23 C1 1.224(10) .
O23 In1 2.464(6) 3_655
O27 C1 1.241(10) .
O27 In1 2.196(5) 3_655
N2 C32 1.364(7) .
N2 C17 1.387(6) .
N3 C14 1.358(7) .
N3 C5 1.390(6) .
C1 C4 1.484(10) .
C1 In1 2.674(9) 3_655
C2 C13 1.380(9) .
C2 C23 1.398(9) .
C2 C22 1.479(8) .
C3 C13 1.387(9) .
C3 C4 1.409(10) .
C3 H3 0.9400 .
C4 C7 1.359(10) .
C5 C30 1.382(8) .
C5 C33 1.424(7) .
C7 C23 1.383(9) .
C7 H7 0.9400 .
C13 H13 0.9400 .
C14 C22 1.415(7) .
C14 C28 1.441(7) .
C15 C20 1.372(7) .
C15 C19 1.397(7) .
C15 C51 1.510(6) .
C16 C48 1.367(8) .
C16 C18 1.384(7) .
C16 C30 1.505(6) .
C17 C30 1.388(8) .
C17 C36 1.433(8) .
C18 C20 1.391(7) .
C18 H18 0.9400 .
C19 C48 1.385(7) .
C19 H19 0.9400 .
C20 H20 0.9400 .
C22 C32 1.410(7) 5_655
C23 H23 0.9400 .
C28 C33 1.356(8) .
C28 H28 0.9400 .
C32 C22 1.409(7) 5_655
C32 C35 1.442(7) .
C33 H33 0.9400 .
C35 C36 1.341(8) .
C35 H35 0.9400 .
C36 H36 0.9400 .
C48 H48 0.9400 .

loop_
_geom_torsion_atom_site_label_1
_geom_torsion_atom_site_label_2
_geom_torsion_atom_site_label_3
_geom_torsion_atom_site_label_4
_geom_torsion
_geom_torsion_site_symmetry_1
_geom_torsion_site_symmetry_4
O7 In1 O4 C51 4.8(3) . .
O7 In1 O4 C51 155.2(3) 2_455 .
O27 In1 O4 C51 -125.2(4) 3_345 .
O27 In1 O4 C51 13.7(5) 4_545 .
O4 In1 O4 C51 98.2(4) 2_455 .
O23 In1 O4 C51 -71.7(4) 3_345 .
O23 In1 O4 C51 -131.8(7) 4_545 .
C51 In1 O4 C51 126.3(4) 2_455 .
C1 In1 O4 C51 -98.5(4) 3_345 .
C1 In1 O4 C51 -4.2(9) 4_545 .
O7 In1 O7 C51 -56.2(3) 2_455 .
O27 In1 O7 C51 54.0(4) 3_345 .
O27 In1 O7 C51 -178.6(4) 4_545 .
O4 In1 O7 C51 -97.3(3) 2_455 .
O4 In1 O7 C51 -4.7(3) . .
O23 In1 O7 C51 95.5(4) 3_345 .
O23 In1 O7 C51 163.0(4) 4_545 .
C51 In1 O7 C51 -84.0(4) 2_455 .
C1 In1 O7 C51 76.7(4) 3_345 .
C1 In1 O7 C51 172.5(4) 4_545 .
N2 In2 N2 C32 -130.7(18) 5_655 .
N3 In2 N2 C32 5.5(5) 5_655 .
N3 In2 N2 C32 -174.5(5) . .
O1 In2 N2 C32 -78.3(6) 5_655 .
O1 In2 N2 C32 101.7(6) . .
N2 In2 N2 C17 38.1(17) 5_655 .
N3 In2 N2 C17 174.3(5) 5_655 .
N3 In2 N2 C17 -5.7(5) . .
O1 In2 N2 C17 90.5(6) 5_655 .
O1 In2 N2 C17 -89.5(6) . .
N2 In2 N3 C14 1.9(5) 5_655 .
N2 In2 N3 C14 -178.1(5) . .
N3 In2 N3 C14 138(4) 5_655 .
O1 In2 N3 C14 104.9(6) 5_655 .
O1 In2 N3 C14 -75.1(6) . .
N2 In2 N3 C5 -175.4(4) 5_655 .
N2 In2 N3 C5 4.6(4) . .
N3 In2 N3 C5 -40(4) 5_655 .
O1 In2 N3 C5 -72.4(6) 5_655 .
O1 In2 N3 C5 107.6(6) . .
In1 O23 C1 O27 3.6(8) 3_655 .
In1 O23 C1 C4 -176.3(6) 3_655 .
In1 O27 C1 O23 -4.1(9) 3_655 .
In1 O27 C1 C4 175.9(6) 3_655 .
C13 C3 C4 C7 -1.6(11) . .
C13 C3 C4 C1 174.0(6) . .
O23 C1 C4 C7 -173.9(8) . .
O27 C1 C4 C7 6.1(11) . .
In1 C1 C4 C7 35(6) 3_655 .
O23 C1 C4 C3 10.5(11) . .
O27 C1 C4 C3 -169.5(7) . .
In1 C1 C4 C3 -140(5) 3_655 .
C14 N3 C5 C30 179.9(6) . .
In2 N3 C5 C30 -2.4(8) . .
C14 N3 C5 C33 -0.6(6) . .
In2 N3 C5 C33 177.1(3) . .
C3 C4 C7 C23 0.9(11) . .
C1 C4 C7 C23 -174.8(6) . .
C23 C2 C13 C3 2.4(10) . .
C22 C2 C13 C3 -176.9(6) . .
C4 C3 C13 C2 -0.1(11) . .
C5 N3 C14 C22 178.5(6) . .
In2 N3 C14 C22 0.9(8) . .
C5 N3 C14 C28 0.6(6) . .
In2 N3 C14 C28 -177.1(4) . .
C32 N2 C17 C30 175.2(6) . .
In2 N2 C17 C30 4.6(8) . .
C32 N2 C17 C36 -2.6(7) . .
In2 N2 C17 C36 -173.2(4) . .
C48 C16 C18 C20 -0.4(10) . .
C30 C16 C18 C20 176.9(6) . .
C20 C15 C19 C48 -1.6(9) . .
C51 C15 C19 C48 175.8(6) . .
C19 C15 C20 C18 2.7(9) . .
C51 C15 C20 C18 -174.6(6) . .
C16 C18 C20 C15 -1.7(10) . .
N3 C14 C22 C32 -1.4(10) . 5_655
C28 C14 C22 C32 176.2(6) . 5_655
N3 C14 C22 C2 177.3(6) . .
C28 C14 C22 C2 -5.1(9) . .
C13 C2 C22 C32 -66.8(8) . 5_655
C23 C2 C22 C32 113.9(6) . 5_655
C13 C2 C22 C14 114.4(7) . .
C23 C2 C22 C14 -64.9(8) . .
C4 C7 C23 C2 1.5(11) . .
C13 C2 C23 C7 -3.1(10) . .
C22 C2 C23 C7 176.3(6) . .
N3 C14 C28 C33 -0.3(7) . .
C22 C14 C28 C33 -178.3(6) . .
N3 C5 C30 C17 -1.0(10) . .
C33 C5 C30 C17 179.7(6) . .
N3 C5 C30 C16 176.2(5) . .
C33 C5 C30 C16 -3.1(9) . .
N2 C17 C30 C5 -0.2(10) . .
C36 C17 C30 C5 177.2(6) . .
N2 C17 C30 C16 -177.4(5) . .
C36 C17 C30 C16 0.0(9) . .
C48 C16 C30 C5 -70.7(8) . .
C18 C16 C30 C5 112.0(7) . .
C48 C16 C30 C17 106.9(7) . .
C18 C16 C30 C17 -70.5(8) . .
C17 N2 C32 C22 -177.3(6) . 5_655
In2 N2 C32 C22 -6.8(9) . 5_655
C17 N2 C32 C35 2.7(7) . .
In2 N2 C32 C35 173.3(4) . .
C14 C28 C33 C5 -0.1(7) . .
C30 C5 C33 C28 179.9(6) . .
N3 C5 C33 C28 0.4(7) . .
N2 C32 C35 C36 -1.9(8) . .
C22 C32 C35 C36 178.2(7) 5_655 .
C32 C35 C36 C17 0.2(9) . .
C30 C17 C36 C35 -176.3(6) . .
N2 C17 C36 C35 1.5(8) . .
C18 C16 C48 C19 1.6(10) . .
C30 C16 C48 C19 -175.8(6) . .
C15 C19 C48 C16 -0.6(10) . .
In1 O4 C51 O7 -8.1(6) . .
In1 O4 C51 C15 166.9(5) . .
In1 O7 C51 O4 8.8(6) . .
In1 O7 C51 C15 -166.3(4) . .
C20 C15 C51 O4 1.9(9) . .
C19 C15 C51 O4 -175.4(6) . .
C20 C15 C51 O7 177.0(6) . .
C19 C15 C51 O7 -0.3(8) . .
C20 C15 C51 In1 113.3(18) . .
C19 C15 C51 In1 -64(2) . .
O7 In1 C51 O4 -171.6(6) . .
O7 In1 C51 O4 -29.1(4) 2_455 .
O27 In1 C51 O4 55.0(4) 3_345 .
O27 In1 C51 O4 -170.1(3) 4_545 .
O4 In1 C51 O4 -85.3(4) 2_455 .
O23 In1 C51 O4 107.7(4) 3_345 .
O23 In1 C51 O4 152.2(6) 4_545 .
C51 In1 C51 O4 -60.7(3) 2_455 .
C1 In1 C51 O4 81.8(4) 3_345 .
C1 In1 C51 O4 178.2(4) 4_545 .
O7 In1 C51 O7 142.5(3) 2_455 .
O27 In1 C51 O7 -133.4(4) 3_345 .
O27 In1 C51 O7 1.5(4) 4_545 .
O4 In1 C51 O7 86.3(3) 2_455 .
O4 In1 C51 O7 171.6(6) . .
O23 In1 C51 O7 -80.6(4) 3_345 .
O23 In1 C51 O7 -36.2(7) 4_545 .
C51 In1 C51 O7 110.9(4) 2_455 .
C1 In1 C51 O7 -106.5(4) 3_345 .
C1 In1 C51 O7 -10.1(5) 4_545 .
O7 In1 C51 C15 70.8(19) . .
O7 In1 C51 C15 -146.7(18) 2_455 .
O27 In1 C51 C15 -62.6(19) 3_345 .
O27 In1 C51 C15 72.3(19) 4_545 .
O4 In1 C51 C15 157.1(19) 2_455 .
O4 In1 C51 C15 -118(2) . .
O23 In1 C51 C15 -9.9(19) 3_345 .
O23 In1 C51 C15 35(2) 4_545 .
C51 In1 C51 C15 -178.3(19) 2_455 .
C1 In1 C51 C15 -35.8(19) 3_345 .
C1 In1 C51 C15 60.6(19) 4_545 .

loop_
_platon_squeeze_void_nr
_platon_squeeze_void_average_x
_platon_squeeze_void_average_y
_platon_squeeze_void_average_z
_platon_squeeze_void_volume
_platon_squeeze_void_count_electrons
_platon_squeeze_void_content
1 0.177 0.250 -0.008 1098 294 ' '
2 -0.227 0.750 -0.009 1098 294 ' '
